data_4024569
loop_
_publ_author_name
'Yoshihiro Natori'
'Hideyuki Tsutsui'
'Naoki Sato'
'Seiichi Nakamura'
'Hisanori Nambu'
'Motoo Shiro'
'Shunichi Hashimoto'

_publ_section_title
;
Asymmetric Synthesis of Neolignans (-)-epi-Conocarpan and (+)-Conocarpan
via Rh(II)-Catalyzed C-H Insertion Process and Revision of the Absolute
Configuration of (-)-epi-Conocarpan
;
_journal_name_full 'Journal of Organic Chemistry'
_journal_page_first 4418
_journal_page_last 4421
_journal_paper_doi 10.1021/jo900502d
_journal_volume 74
_journal_year 2009
_chemical_absolute_configuration ad
_chemical_formula_moiety 'C25 H33 Br O4 Si '
_chemical_formula_sum 'C25 H33 Br O4 Si'
_chemical_formula_weight 505.52
_space_group_IT_number 19
_symmetry_cell_setting orthorhombic
_symmetry_Int_Tables_number 19
_symmetry_space_group_name_Hall 'P 2ac 2ab'
_symmetry_space_group_name_H-M 'P 21 21 21'
_audit_creation_date 2007-01-29
_audit_creation_method 'by CrystalStructure 3.8'
_cell_angle_alpha 90.0000
_cell_angle_beta 90.0000
_cell_angle_gamma 90.0000
_cell_formula_units_Z 4
_cell_length_a 7.4474(3)
_cell_length_b 9.3128(4)
_cell_length_c 35.4835(12)
_cell_measurement_reflns_used 34050
_cell_measurement_temperature 93.1
_cell_measurement_theta_max 27.5
_cell_measurement_theta_min 3.4
_cell_volume 2461.00(17)
_computing_cell_refinement 'PROCESS-AUTO (Rigaku, 1998)'
_computing_data_collection 'PROCESS-AUTO (Rigaku, 1998)'
_computing_data_reduction 'CrystalStructure (R/MSC, Rigaku, 2005)'
_computing_molecular_graphics 'ORTEP (Johnson, 1976)'
_computing_publication_material 'CrystalStructure (R/MSC, Rigaku, 2005)'
_computing_structure_refinement 'SHELXL97 (Sheldrick, 1997)'
_computing_structure_solution 'SHELXS97 (Sheldrick, 1997)'
_diffrn_detector_area_resol_mean 10.00
_diffrn_measured_fraction_theta_full 0.997
_diffrn_measured_fraction_theta_max 0.997
_diffrn_measurement_device_type 'Rigaku RAXIS-RAPID'
_diffrn_measurement_method \w
_diffrn_radiation_type 'Mo K\a'
_diffrn_radiation_wavelength 0.71075
_diffrn_reflns_av_R_equivalents 0.036
_diffrn_reflns_limit_h_max 9
_diffrn_reflns_limit_h_min -9
_diffrn_reflns_limit_k_max 12
_diffrn_reflns_limit_k_min -12
_diffrn_reflns_limit_l_max 45
_diffrn_reflns_limit_l_min -46
_diffrn_reflns_number 38809
_diffrn_reflns_theta_full 27.47
_diffrn_reflns_theta_max 27.47
_exptl_absorpt_coefficient_mu 1.752
_exptl_absorpt_correction_T_max 0.810
_exptl_absorpt_correction_T_min 0.640
_exptl_absorpt_correction_type multi-scan
_exptl_absorpt_process_details
;
    Higashi, T. (1995). Program for Absorption Correction.
    Rigaku Corporation, Tokyo, Japan.
;
_exptl_crystal_colour colorless
_exptl_crystal_density_diffrn 1.364
_exptl_crystal_density_method 'not measured'
_exptl_crystal_description block
_exptl_crystal_F_000 1056.00
_exptl_crystal_size_max 0.20
_exptl_crystal_size_mid 0.13
_exptl_crystal_size_min 0.12
_refine_diff_density_max 0.34
_refine_diff_density_min -0.17
_refine_ls_abs_structure_details 'Flack, H. D. (1983), Acta Cryst. A39, 876-881.  2379 Friedel Pairs'
_refine_ls_abs_structure_Flack 0.005(4)
_refine_ls_extinction_method none
_refine_ls_goodness_of_fit_ref 1.045
_refine_ls_hydrogen_treatment refall
_refine_ls_number_parameters 289
_refine_ls_number_reflns 5612
_refine_ls_R_factor_gt 0.0218
_refine_ls_shift/su_max 0.0070
_refine_ls_structure_factor_coef Fsqd
_refine_ls_weighting_details 'w = 1/[\s^2^(Fo^2^)+(0.0227P)^2^+0.3638P] where P=(Fo^2^+2Fc^2^)/3'
_refine_ls_weighting_scheme calc
_refine_ls_wR_factor_ref 0.0503
_reflns_number_gt 5259
_reflns_number_total 5612
_reflns_threshold_expression F^2^>2.0\s(F^2^)
_cod_data_source_file jo900502d_si_002.cif
_cod_data_source_block '_RGK1413raplt'
_cod_original_formula_sum 'C25 H33 Br O4 Si '
_cod_database_code 4024569

loop_
_symmetry_equiv_pos_site_id
_symmetry_equiv_pos_as_xyz
1 +X,+Y,+Z
2 1/2+X,1/2-Y,-Z
3 -X,1/2+Y,1/2-Z
4 1/2-X,-Y,1/2+Z

loop_
_atom_site_label
_atom_site_type_symbol
_atom_site_fract_x
_atom_site_fract_y
_atom_site_fract_z
_atom_site_U_iso_or_equiv
_atom_site_adp_type
_atom_site_occupancy
_atom_site_symmetry_multiplicity
_atom_site_calc_flag
_atom_site_refinement_flags
_atom_site_disorder_assembly
_atom_site_disorder_group
Br(1) Br 0.78990(2) 0.24871(2) 0.666423(4) 0.02700(4) Uani 1.00 1 d . . .
Si(1) Si 0.69767(6) 0.68820(5) 0.327567(11) 0.01487(8) Uani 1.00 1 d . . .
O(1) O 1.09633(14) 0.49790(12) 0.52433(3) 0.0163(2) Uani 1.00 1 d . . .
O(2) O 0.85805(15) 0.61124(13) 0.35382(3) 0.0179(2) Uani 1.00 1 d . . .
O(3) O 0.67066(15) 0.32094(12) 0.50547(3) 0.0229(2) Uani 1.00 1 d . . .
O(4) O 0.54697(15) 0.53121(11) 0.48839(3) 0.0158(2) Uani 1.00 1 d . . .
C(1) C 0.9532(2) 0.59449(16) 0.51228(4) 0.0154(3) Uani 1.00 1 d . . .
C(2) C 1.0418(2) 0.43613(16) 0.55737(4) 0.0155(3) Uani 1.00 1 d . . .
C(3) C 1.1520(2) 0.35826(17) 0.58138(4) 0.0190(3) Uani 1.00 1 d . . .
C(4) C 1.0748(2) 0.30228(18) 0.61406(4) 0.0214(3) Uani 1.00 1 d . . .
C(5) C 0.8940(2) 0.32333(18) 0.62151(4) 0.0195(3) Uani 1.00 1 d . . .
C(6) C 0.7840(2) 0.40001(16) 0.59710(4) 0.0178(3) Uani 1.00 1 d . . .
C(7) C 0.8609(2) 0.45672(16) 0.56496(4) 0.0153(3) Uani 1.00 1 d . . .
C(8) C 0.7795(2) 0.54218(16) 0.53325(4) 0.0148(2) Uani 1.00 1 d . . .
C(9) C 0.9412(2) 0.59923(16) 0.46996(4) 0.0135(2) Uani 1.00 1 d . . .
C(10) C 0.9755(2) 0.47930(17) 0.44758(4) 0.0155(3) Uani 1.00 1 d . . .
C(11) C 0.9482(2) 0.48548(17) 0.40861(4) 0.0163(3) Uani 1.00 1 d . . .
C(12) C 0.8832(2) 0.61056(17) 0.39208(4) 0.0148(3) Uani 1.00 1 d . . .
C(13) C 0.8502(2) 0.73150(17) 0.41429(4) 0.0162(3) Uani 1.00 1 d . . .
C(14) C 0.87969(19) 0.72469(16) 0.45300(4) 0.0149(3) Uani 1.00 1 d . . .
C(15) C 0.66130(19) 0.44918(16) 0.50801(4) 0.0147(3) Uani 1.00 1 d . . .
C(16) C 0.4386(2) 0.45595(19) 0.46068(4) 0.0207(3) Uani 1.00 1 d . . .
C(17) C 0.4711(2) 0.63386(17) 0.34675(4) 0.0166(3) Uani 1.00 1 d . . .
C(18) C 0.4048(2) 0.72337(19) 0.38055(4) 0.0246(3) Uani 1.00 1 d . . .
C(19) C 0.3242(2) 0.63412(19) 0.31626(5) 0.0237(3) Uani 1.00 1 d . . .
C(20) C 0.7347(2) 0.60464(18) 0.27989(4) 0.0204(3) Uani 1.00 1 d . . .
C(21) C 0.7342(2) 0.43979(19) 0.28275(5) 0.0286(4) Uani 1.00 1 d . . .
C(22) C 0.9058(2) 0.6560(2) 0.25987(5) 0.0304(4) Uani 1.00 1 d . . .
C(23) C 0.7269(2) 0.88907(17) 0.32787(4) 0.0209(3) Uani 1.00 1 d . . .
C(24) C 0.9248(2) 0.9376(2) 0.32940(5) 0.0285(3) Uani 1.00 1 d . . .
C(25) C 0.6281(2) 0.9626(2) 0.29500(5) 0.0330(4) Uani 1.00 1 d . . .
H(1) H 0.9827 0.6932 0.5215 0.018 Uiso 1.00 1 c R . .
H(2) H 1.2754 0.3436 0.5758 0.023 Uiso 1.00 1 c R . .
H(3) H 1.1466 0.2494 0.6313 0.026 Uiso 1.00 1 c R . .
H(4) H 0.6600 0.4130 0.6024 0.021 Uiso 1.00 1 c R . .
H(5) H 0.7101 0.6258 0.5433 0.018 Uiso 1.00 1 c R . .
H(6) H 1.0175 0.3931 0.4588 0.019 Uiso 1.00 1 c R . .
H(7) H 0.9740 0.4041 0.3934 0.020 Uiso 1.00 1 c R . .
H(8) H 0.8079 0.8177 0.4031 0.019 Uiso 1.00 1 c R . .
H(9) H 0.8575 0.8071 0.4681 0.018 Uiso 1.00 1 c R . .
H(10) H 0.5154 0.4233 0.4400 0.025 Uiso 1.00 1 c R . .
H(11) H 0.3463 0.5209 0.4508 0.025 Uiso 1.00 1 c R . .
H(12) H 0.3810 0.3729 0.4726 0.025 Uiso 1.00 1 c R . .
H(13) H 0.4829 0.5326 0.3558 0.020 Uiso 1.00 1 c R . .
H(14) H 0.4929 0.7178 0.4010 0.030 Uiso 1.00 1 c R . .
H(15) H 0.2893 0.6855 0.3893 0.030 Uiso 1.00 1 c R . .
H(16) H 0.3900 0.8237 0.3728 0.030 Uiso 1.00 1 c R . .
H(17) H 0.3088 0.7318 0.3065 0.028 Uiso 1.00 1 c R . .
H(18) H 0.2108 0.6008 0.3272 0.028 Uiso 1.00 1 c R . .
H(19) H 0.3594 0.5700 0.2957 0.028 Uiso 1.00 1 c R . .
H(20) H 0.6306 0.6326 0.2637 0.024 Uiso 1.00 1 c R . .
H(21) H 0.8371 0.4082 0.2978 0.034 Uiso 1.00 1 c R . .
H(22) H 0.7423 0.3982 0.2574 0.034 Uiso 1.00 1 c R . .
H(23) H 0.6227 0.4079 0.2948 0.034 Uiso 1.00 1 c R . .
H(24) H 0.9012 0.7605 0.2567 0.036 Uiso 1.00 1 c R . .
H(25) H 0.9145 0.6100 0.2351 0.036 Uiso 1.00 1 c R . .
H(26) H 1.0110 0.6303 0.2750 0.036 Uiso 1.00 1 c R . .
H(27) H 0.6692 0.9246 0.3515 0.025 Uiso 1.00 1 c R . .
H(28) H 0.9846 0.8916 0.3508 0.034 Uiso 1.00 1 c R . .
H(29) H 0.9301 1.0421 0.3323 0.034 Uiso 1.00 1 c R . .
H(30) H 0.9854 0.9099 0.3060 0.034 Uiso 1.00 1 c R . .
H(31) H 0.6767 0.9276 0.2710 0.040 Uiso 1.00 1 c R . .
H(32) H 0.6452 1.0668 0.2966 0.040 Uiso 1.00 1 c R . .
H(33) H 0.4997 0.9403 0.2964 0.040 Uiso 1.00 1 c R . .

loop_
_atom_site_aniso_label
_atom_site_aniso_U_11
_atom_site_aniso_U_22
_atom_site_aniso_U_33
_atom_site_aniso_U_12
_atom_site_aniso_U_13
_atom_site_aniso_U_23
Br(1) 0.03604(9) 0.02809(9) 0.01686(7) 0.00875(9) 0.00601(7) 0.00658(7)
Si(1) 0.0142(2) 0.0181(2) 0.0123(2) -0.0005(2) -0.0013(2) -0.0008(2)
O(1) 0.0158(5) 0.0179(5) 0.0151(5) 0.0016(4) -0.0016(4) 0.0021(4)
O(2) 0.0162(5) 0.0261(6) 0.0113(4) 0.0017(4) -0.0008(4) -0.0009(4)
O(3) 0.0248(6) 0.0138(5) 0.0299(5) 0.0000(4) -0.0080(5) -0.0012(4)
O(4) 0.0159(5) 0.0144(5) 0.0170(5) 0.0009(4) -0.0032(4) -0.0008(4)
C(1) 0.0169(7) 0.0125(7) 0.0169(7) -0.0003(6) -0.0019(6) -0.0006(5)
C(2) 0.0198(7) 0.0133(7) 0.0132(6) -0.0007(6) -0.0021(6) -0.0023(5)
C(3) 0.0198(7) 0.0194(8) 0.0178(7) 0.0031(6) -0.0035(6) -0.0026(6)
C(4) 0.0278(8) 0.0199(7) 0.0165(7) 0.0060(7) -0.0035(6) -0.0016(6)
C(5) 0.0298(8) 0.0169(7) 0.0117(6) 0.0014(7) 0.0023(6) 0.0000(5)
C(6) 0.0199(7) 0.0166(7) 0.0170(6) 0.0017(6) 0.0011(6) -0.0017(5)
C(7) 0.0201(7) 0.0130(7) 0.0127(6) 0.0016(6) -0.0030(6) -0.0032(5)
C(8) 0.0175(7) 0.0129(6) 0.0139(6) 0.0017(6) 0.0009(6) -0.0013(5)
C(9) 0.0108(6) 0.0152(7) 0.0145(6) -0.0029(6) -0.0010(6) -0.0005(5)
C(10) 0.0140(7) 0.0154(7) 0.0169(7) 0.0001(6) -0.0019(6) -0.0003(6)
C(11) 0.0133(6) 0.0172(7) 0.0186(7) 0.0006(6) 0.0008(6) -0.0037(6)
C(12) 0.0101(6) 0.0220(7) 0.0123(6) -0.0027(6) 0.0001(5) -0.0002(6)
C(13) 0.0152(6) 0.0173(7) 0.0161(6) -0.0011(6) -0.0025(5) 0.0028(6)
C(14) 0.0137(6) 0.0147(8) 0.0165(6) -0.0016(6) -0.0006(5) -0.0025(5)
C(15) 0.0136(7) 0.0164(7) 0.0142(6) 0.0007(6) 0.0014(5) 0.0017(5)
C(16) 0.0188(7) 0.0213(8) 0.0221(8) -0.0003(7) -0.0067(6) -0.0008(6)
C(17) 0.0161(7) 0.0163(7) 0.0173(7) -0.0002(6) 0.0004(6) -0.0006(5)
C(18) 0.0200(7) 0.0307(10) 0.0231(7) -0.0027(7) 0.0048(6) -0.0074(7)
C(19) 0.0172(8) 0.0289(9) 0.0249(8) -0.0002(7) -0.0018(6) -0.0008(6)
C(20) 0.0170(7) 0.0310(8) 0.0132(6) 0.0024(7) -0.0020(6) -0.0034(6)
C(21) 0.0316(9) 0.0326(9) 0.0218(7) 0.0066(8) -0.0024(7) -0.0091(7)
C(22) 0.0232(9) 0.0520(12) 0.0160(7) -0.0011(8) 0.0014(7) -0.0027(7)
C(23) 0.0241(8) 0.0209(7) 0.0177(7) -0.0023(6) -0.0014(7) 0.0026(6)
C(24) 0.0300(9) 0.0310(9) 0.0245(8) -0.0130(7) -0.0030(8) 0.0046(7)
C(25) 0.0447(11) 0.0247(9) 0.0296(9) -0.0030(9) -0.0107(8) 0.0076(7)

loop_
_atom_type_symbol
_atom_type_description
_atom_type_scat_dispersion_real
_atom_type_scat_dispersion_imag
_atom_type_scat_source
C C 0.003 0.002
;
International Tables for Crystallography
(1992, Vol. C, Tables 4.2.6.8 and 6.1.1.4)
;
H H 0.000 0.000
;
International Tables for Crystallography
(1992, Vol. C, Table 6.1.1.4)
;
Br Br -0.290 2.459
;
International Tables for Crystallography
(1992, Vol. C, Tables 4.2.6.8 and 6.1.1.4)
;
O O 0.011 0.006
;
International Tables for Crystallography
(1992, Vol. C, Tables 4.2.6.8 and 6.1.1.4)
;
Si Si 0.082 0.070
;
International Tables for Crystallography
(1992, Vol. C, Tables 4.2.6.8 and 6.1.1.4)
;

loop_
_geom_angle_atom_site_label_1
_geom_angle_atom_site_label_2
_geom_angle_atom_site_label_3
_geom_angle
_geom_angle_publ_flag
_geom_angle_site_symmetry_1
_geom_angle_site_symmetry_2
_geom_angle_site_symmetry_3
O(2) Si(1) C(17) 108.78(6) yes . . .
O(2) Si(1) C(20) 102.61(6) yes . . .
O(2) Si(1) C(23) 109.84(6) yes . . .
C(17) Si(1) C(20) 110.12(7) yes . . .
C(17) Si(1) C(23) 111.55(7) yes . . .
C(20) Si(1) C(23) 113.50(6) yes . . .
C(1) O(1) C(2) 107.08(11) yes . . .
Si(1) O(2) C(12) 130.56(10) yes . . .
C(15) O(4) C(16) 115.47(11) yes . . .
O(1) C(1) C(8) 105.78(11) yes . . .
O(1) C(1) C(9) 110.74(11) yes . . .
C(8) C(1) C(9) 115.64(12) yes . . .
O(1) C(2) C(3) 124.79(14) yes . . .
O(1) C(2) C(7) 113.38(12) yes . . .
C(3) C(2) C(7) 121.83(13) yes . . .
C(2) C(3) C(4) 117.52(15) yes . . .
C(3) C(4) C(5) 120.38(14) yes . . .
Br(1) C(5) C(4) 120.25(11) yes . . .
Br(1) C(5) C(6) 117.98(12) yes . . .
C(4) C(5) C(6) 121.76(14) yes . . .
C(5) C(6) C(7) 117.84(15) yes . . .
C(2) C(7) C(6) 120.66(14) yes . . .
C(2) C(7) C(8) 108.60(12) yes . . .
C(6) C(7) C(8) 130.73(14) yes . . .
C(1) C(8) C(7) 100.73(11) yes . . .
C(1) C(8) C(15) 111.93(11) yes . . .
C(7) C(8) C(15) 111.77(12) yes . . .
C(1) C(9) C(10) 122.28(13) yes . . .
C(1) C(9) C(14) 118.40(12) yes . . .
C(10) C(9) C(14) 119.11(13) yes . . .
C(9) C(10) C(11) 120.24(14) yes . . .
C(10) C(11) C(12) 120.12(14) yes . . .
O(2) C(12) C(11) 117.98(13) yes . . .
O(2) C(12) C(13) 122.08(13) yes . . .
C(11) C(12) C(13) 119.91(13) yes . . .
C(12) C(13) C(14) 119.48(13) yes . . .
C(9) C(14) C(13) 121.11(13) yes . . .
O(3) C(15) O(4) 124.46(13) yes . . .
O(3) C(15) C(8) 125.16(13) yes . . .
O(4) C(15) C(8) 110.37(12) yes . . .
Si(1) C(17) C(18) 114.93(10) yes . . .
Si(1) C(17) C(19) 112.42(10) yes . . .
C(18) C(17) C(19) 108.58(12) yes . . .
Si(1) C(20) C(21) 110.66(10) yes . . .
Si(1) C(20) C(22) 114.12(11) yes . . .
C(21) C(20) C(22) 110.09(14) yes . . .
Si(1) C(23) C(24) 113.67(11) yes . . .
Si(1) C(23) C(25) 112.48(11) yes . . .
C(24) C(23) C(25) 110.66(13) yes . . .
O(1) C(1) H(1) 108.1 no . . .
C(8) C(1) H(1) 108.1 no . . .
C(9) C(1) H(1) 108.1 no . . .
C(2) C(3) H(2) 121.2 no . . .
C(4) C(3) H(2) 121.3 no . . .
C(3) C(4) H(3) 119.8 no . . .
C(5) C(4) H(3) 119.8 no . . .
C(5) C(6) H(4) 121.1 no . . .
C(7) C(6) H(4) 121.1 no . . .
C(1) C(8) H(5) 110.7 no . . .
C(7) C(8) H(5) 110.7 no . . .
C(15) C(8) H(5) 110.7 no . . .
C(9) C(10) H(6) 119.9 no . . .
C(11) C(10) H(6) 119.9 no . . .
C(10) C(11) H(7) 119.9 no . . .
C(12) C(11) H(7) 119.9 no . . .
C(12) C(13) H(8) 120.3 no . . .
C(14) C(13) H(8) 120.3 no . . .
C(9) C(14) H(9) 119.4 no . . .
C(13) C(14) H(9) 119.5 no . . .
O(4) C(16) H(10) 109.5 no . . .
O(4) C(16) H(11) 109.5 no . . .
O(4) C(16) H(12) 109.5 no . . .
H(10) C(16) H(11) 109.5 no . . .
H(10) C(16) H(12) 109.5 no . . .
H(11) C(16) H(12) 109.5 no . . .
Si(1) C(17) H(13) 106.8 no . . .
C(18) C(17) H(13) 106.8 no . . .
C(19) C(17) H(13) 106.8 no . . .
C(17) C(18) H(14) 109.5 no . . .
C(17) C(18) H(15) 109.5 no . . .
C(17) C(18) H(16) 109.5 no . . .
H(14) C(18) H(15) 109.5 no . . .
H(14) C(18) H(16) 109.5 no . . .
H(15) C(18) H(16) 109.5 no . . .
C(17) C(19) H(17) 109.5 no . . .
C(17) C(19) H(18) 109.5 no . . .
C(17) C(19) H(19) 109.5 no . . .
H(17) C(19) H(18) 109.5 no . . .
H(17) C(19) H(19) 109.5 no . . .
H(18) C(19) H(19) 109.5 no . . .
Si(1) C(20) H(20) 107.2 no . . .
C(21) C(20) H(20) 107.2 no . . .
C(22) C(20) H(20) 107.2 no . . .
C(20) C(21) H(21) 109.5 no . . .
C(20) C(21) H(22) 109.5 no . . .
C(20) C(21) H(23) 109.5 no . . .
H(21) C(21) H(22) 109.5 no . . .
H(21) C(21) H(23) 109.5 no . . .
H(22) C(21) H(23) 109.5 no . . .
C(20) C(22) H(24) 109.5 no . . .
C(20) C(22) H(25) 109.5 no . . .
C(20) C(22) H(26) 109.5 no . . .
H(24) C(22) H(25) 109.5 no . . .
H(24) C(22) H(26) 109.5 no . . .
H(25) C(22) H(26) 109.5 no . . .
Si(1) C(23) H(27) 106.5 no . . .
C(24) C(23) H(27) 106.5 no . . .
C(25) C(23) H(27) 106.5 no . . .
C(23) C(24) H(28) 109.5 no . . .
C(23) C(24) H(29) 109.5 no . . .
C(23) C(24) H(30) 109.5 no . . .
H(28) C(24) H(29) 109.5 no . . .
H(28) C(24) H(30) 109.5 no . . .
H(29) C(24) H(30) 109.5 no . . .
C(23) C(25) H(31) 109.5 no . . .
C(23) C(25) H(32) 109.5 no . . .
C(23) C(25) H(33) 109.5 no . . .
H(31) C(25) H(32) 109.5 no . . .
H(31) C(25) H(33) 109.5 no . . .
H(32) C(25) H(33) 109.5 no . . .

loop_
_geom_bond_atom_site_label_1
_geom_bond_atom_site_label_2
_geom_bond_distance
_geom_bond_publ_flag
_geom_bond_site_symmetry_1
_geom_bond_site_symmetry_2
Br(1) C(5) 1.9037(15) yes . .
Si(1) O(2) 1.6757(12) yes . .
Si(1) C(17) 1.8889(16) yes . .
Si(1) C(20) 1.8825(15) yes . .
Si(1) C(23) 1.8833(16) yes . .
O(1) C(1) 1.4586(18) yes . .
O(1) C(2) 1.3676(18) yes . .
O(2) C(12) 1.3705(17) yes . .
O(3) C(15) 1.1997(18) yes . .
O(4) C(15) 1.3391(17) yes . .
O(4) C(16) 1.4523(19) yes . .
C(1) C(8) 1.570(2) yes . .
C(1) C(9) 1.505(2) yes . .
C(2) C(3) 1.388(2) yes . .
C(2) C(7) 1.387(2) yes . .
C(3) C(4) 1.395(2) yes . .
C(4) C(5) 1.386(2) yes . .
C(5) C(6) 1.390(2) yes . .
C(6) C(7) 1.381(2) yes . .
C(7) C(8) 1.506(2) yes . .
C(8) C(15) 1.525(2) yes . .
C(9) C(10) 1.394(2) yes . .
C(9) C(14) 1.392(2) yes . .
C(10) C(11) 1.399(2) yes . .
C(11) C(12) 1.391(2) yes . .
C(12) C(13) 1.396(2) yes . .
C(13) C(14) 1.392(2) yes . .
C(17) C(18) 1.542(2) yes . .
C(17) C(19) 1.538(2) yes . .
C(20) C(21) 1.539(2) yes . .
C(20) C(22) 1.535(2) yes . .
C(23) C(24) 1.542(2) yes . .
C(23) C(25) 1.539(2) yes . .
C(1) H(1) 1.000 no . .
C(3) H(2) 0.950 no . .
C(4) H(3) 0.950 no . .
C(6) H(4) 0.950 no . .
C(8) H(5) 1.000 no . .
C(10) H(6) 0.950 no . .
C(11) H(7) 0.950 no . .
C(13) H(8) 0.950 no . .
C(14) H(9) 0.950 no . .
C(16) H(10) 0.980 no . .
C(16) H(11) 0.980 no . .
C(16) H(12) 0.980 no . .
C(17) H(13) 1.000 no . .
C(18) H(14) 0.980 no . .
C(18) H(15) 0.980 no . .
C(18) H(16) 0.980 no . .
C(19) H(17) 0.980 no . .
C(19) H(18) 0.980 no . .
C(19) H(19) 0.980 no . .
C(20) H(20) 1.000 no . .
C(21) H(21) 0.980 no . .
C(21) H(22) 0.980 no . .
C(21) H(23) 0.980 no . .
C(22) H(24) 0.980 no . .
C(22) H(25) 0.980 no . .
C(22) H(26) 0.980 no . .
C(23) H(27) 1.000 no . .
C(24) H(28) 0.980 no . .
C(24) H(29) 0.980 no . .
C(24) H(30) 0.980 no . .
C(25) H(31) 0.980 no . .
C(25) H(32) 0.980 no . .
C(25) H(33) 0.980 no . .

loop_
_geom_contact_atom_site_label_1
_geom_contact_atom_site_label_2
_geom_contact_distance
_geom_contact_publ_flag
_geom_contact_site_symmetry_1
_geom_contact_site_symmetry_2
O(1) O(3) 3.2002(15) ? . 2_556
O(1) C(14) 3.4314(18) ? . 2_566
O(1) C(16) 3.4280(19) ? . 1_655
O(3) C(2) 3.4095(18) ? . 2_456
O(3) C(3) 3.5074(18) ? . 2_456
O(3) C(10) 3.5647(18) ? . 2_456
O(3) C(16) 3.475(2) ? . 2_556
O(4) C(1) 3.5551(18) ? . 2_466
O(4) C(14) 3.3234(17) ? . 2_466
C(7) C(18) 3.567(2) ? . 2_566
C(10) C(16) 3.487(2) ? . 1_655
Br(1) H(7) 3.474 ? . 2_456
Br(1) H(13) 3.090 ? . 2_556
Br(1) H(18) 3.315 ? . 2_556
Br(1) H(19) 3.299 ? . 2_556
Br(1) H(23) 3.188 ? . 2_556
Br(1) H(24) 3.506 ? . 4_665
Br(1) H(25) 3.160 ? . 4_665
Br(1) H(29) 3.313 ? . 2_466
Br(1) H(32) 3.416 ? . 2_566
Br(1) H(33) 3.546 ? . 2_566
O(1) H(8) 3.474 ? . 2_566
O(1) H(9) 2.675 ? . 2_566
O(1) H(11) 3.212 ? . 1_655
O(1) H(12) 3.037 ? . 1_655
O(2) H(15) 3.518 ? . 1_655
O(2) H(18) 2.793 ? . 1_655
O(3) H(2) 3.356 ? . 2_456
O(3) H(6) 2.622 ? . 2_456
O(3) H(12) 2.514 ? . 2_556
O(4) H(1) 2.634 ? . 2_466
O(4) H(9) 2.578 ? . 2_466
C(1) H(9) 3.223 ? . 2_566
C(1) H(14) 3.551 ? . 2_566
C(2) H(8) 3.339 ? . 2_566
C(2) H(9) 3.473 ? . 2_566
C(2) H(10) 3.354 ? . 2_556
C(2) H(12) 3.293 ? . 2_556
C(2) H(14) 3.564 ? . 2_566
C(2) H(16) 3.524 ? . 2_566
C(3) H(7) 3.539 ? . 2_556
C(3) H(8) 3.280 ? . 2_566
C(3) H(10) 2.912 ? . 2_556
C(3) H(12) 3.517 ? . 2_556
C(3) H(27) 3.126 ? . 2_566
C(4) H(7) 3.550 ? . 2_556
C(4) H(10) 2.878 ? . 2_556
C(4) H(13) 3.367 ? . 2_556
C(4) H(27) 2.907 ? . 2_566
C(4) H(29) 3.566 ? . 2_566
C(4) H(32) 3.435 ? . 2_566
C(5) H(10) 3.294 ? . 2_556
C(5) H(13) 3.475 ? . 2_556
C(5) H(16) 3.294 ? . 2_566
C(5) H(27) 3.259 ? . 2_566
C(6) H(16) 2.896 ? . 2_566
C(6) H(28) 3.486 ? . 2_466
C(7) H(12) 3.349 ? . 2_556
C(7) H(14) 3.408 ? . 2_566
C(7) H(16) 3.018 ? . 2_566
C(8) H(9) 3.443 ? . 2_466
C(9) H(5) 3.285 ? . 2_566
C(9) H(11) 3.178 ? . 1_655
C(10) H(2) 3.457 ? . 2_456
C(10) H(11) 2.791 ? . 1_655
C(10) H(12) 3.300 ? . 1_655
C(11) H(2) 3.370 ? . 2_456
C(11) H(3) 3.440 ? . 2_456
C(11) H(11) 3.339 ? . 1_655
C(11) H(15) 3.224 ? . 1_655
C(12) H(15) 3.105 ? . 1_655
C(12) H(18) 3.355 ? . 1_655
C(13) H(5) 3.349 ? . 2_566
C(13) H(15) 3.415 ? . 1_655
C(14) H(1) 3.185 ? . 2_466
C(14) H(5) 2.830 ? . 2_566
C(15) H(6) 3.562 ? . 2_456
C(15) H(9) 3.316 ? . 2_466
C(15) H(12) 3.485 ? . 2_556
C(16) H(1) 3.344 ? . 2_466
C(16) H(6) 3.191 ? . 1_455
C(16) H(9) 3.409 ? . 2_466
C(18) H(5) 3.373 ? . 2_466
C(19) H(26) 2.753 ? . 1_455
C(20) H(33) 3.566 ? . 3_645
C(21) H(3) 3.582 ? . 2_456
C(21) H(24) 3.482 ? . 3_745
C(21) H(32) 3.571 ? . 1_545
C(21) H(33) 3.305 ? . 3_645
C(22) H(17) 3.499 ? . 1_655
C(22) H(18) 3.337 ? . 1_655
C(22) H(22) 3.512 ? . 3_755
C(22) H(30) 3.372 ? . 3_745
C(24) H(4) 3.297 ? . 2_566
C(24) H(17) 3.537 ? . 1_655
C(24) H(25) 3.041 ? . 3_755
C(25) H(19) 3.370 ? . 3_655
C(25) H(20) 3.249 ? . 3_655
C(25) H(22) 3.382 ? . 3_655
H(1) H(5) 3.315 ? . 2_566
H(1) H(9) 2.816 ? . 2_566
H(1) H(11) 3.014 ? . 2_566
H(1) H(14) 2.874 ? . 2_566
H(2) H(4) 3.084 ? . 1_655
H(2) H(6) 3.101 ? . 2_556
H(2) H(7) 2.951 ? . 2_556
H(2) H(8) 3.251 ? . 2_566
H(2) H(10) 3.199 ? . 2_556
H(2) H(27) 3.455 ? . 2_566
H(3) H(7) 2.959 ? . 2_556
H(3) H(10) 3.152 ? . 2_556
H(3) H(13) 2.931 ? . 2_556
H(3) H(21) 3.239 ? . 2_556
H(3) H(23) 3.009 ? . 2_556
H(3) H(27) 3.101 ? . 2_566
H(3) H(29) 3.145 ? . 2_566
H(3) H(32) 3.077 ? . 2_566
H(4) H(7) 3.265 ? . 2_456
H(4) H(16) 3.119 ? . 2_566
H(4) H(28) 2.789 ? . 2_466
H(4) H(29) 2.912 ? . 2_466
H(5) H(8) 3.587 ? . 2_466
H(5) H(9) 2.730 ? . 2_466
H(5) H(11) 3.450 ? . 2_566
H(5) H(14) 3.235 ? . 2_566
H(5) H(15) 3.026 ? . 2_566
H(5) H(16) 3.299 ? . 2_566
H(6) H(11) 2.738 ? . 1_655
H(6) H(12) 2.757 ? . 1_655
H(7) H(15) 3.522 ? . 1_655
H(7) H(18) 3.462 ? . 1_655
H(9) H(11) 3.294 ? . 2_566
H(15) H(28) 3.271 ? . 1_455
H(16) H(28) 3.182 ? . 1_455
H(17) H(22) 2.774 ? . 3_655
H(17) H(24) 3.523 ? . 1_455
H(17) H(26) 2.657 ? . 1_455
H(17) H(28) 3.243 ? . 1_455
H(17) H(30) 2.924 ? . 1_455
H(18) H(21) 3.471 ? . 1_455
H(18) H(26) 2.391 ? . 1_455
H(18) H(28) 3.298 ? . 1_455
H(18) H(30) 3.416 ? . 1_455
H(19) H(26) 2.754 ? . 1_455
H(19) H(31) 2.726 ? . 3_645
H(19) H(32) 3.275 ? . 3_645
H(20) H(31) 3.225 ? . 3_645
H(20) H(32) 3.029 ? . 3_645
H(20) H(33) 2.948 ? . 3_645
H(21) H(24) 3.071 ? . 3_745
H(21) H(25) 3.536 ? . 3_745
H(21) H(32) 3.487 ? . 1_545
H(22) H(24) 2.991 ? . 3_745
H(22) H(26) 3.306 ? . 3_745
H(22) H(30) 3.031 ? . 3_745
H(22) H(31) 3.291 ? . 3_645
H(22) H(32) 3.462 ? . 1_545
H(22) H(33) 2.655 ? . 3_645
H(23) H(31) 3.235 ? . 3_645
H(23) H(32) 3.182 ? . 1_545
H(23) H(33) 3.376 ? . 3_645
H(24) H(25) 3.544 ? . 3_755
H(25) H(29) 2.732 ? . 3_745
H(25) H(30) 2.481 ? . 3_745
H(25) H(31) 3.493 ? . 3_745
H(25) H(32) 3.491 ? . 3_745
H(26) H(30) 3.533 ? . 3_745
H(26) H(31) 3.413 ? . 3_745

loop_
_cod_related_entry_id
_cod_related_entry_database
_cod_related_entry_code
1 ChemSpider 30658962
